data_7152350
loop_
_publ_author_name
'Narhe, Bharat D.'
'Sriramurthy, Vardhineedi'
'Yadav, Veejendra K.'

_publ_section_title
;
 A smooth rearrangement of N-p-toluenesulfonyl
 2-tert-butyldiphenylsilylmethyl-substituted azetidines into
 N-p-toluenesulfonyl 3-tert-butyldiphenylsilyl-substituted pyrrolidines.
;
_journal_issue 22
_journal_name_full 'Organic &amp; biomolecular chemistry'
_journal_page_first 4390
_journal_page_last 4399
_journal_paper_doi 10.1039/c2ob07140a
_journal_volume 10
_journal_year 2012
_chemical_absolute_configuration rmad
_chemical_formula_moiety 'C27 H33 N1 O2 S1 Si1'
_chemical_formula_sum 'C27 H33 N O2 S Si'
_chemical_formula_weight 463.7
_chemical_name_common azetidine
_chemical_name_systematic
;
?
;
_space_group_IT_number 5
_symmetry_cell_setting monoclinic
_symmetry_space_group_name_Hall 'C 2y'
_symmetry_space_group_name_H-M 'C 1 2 1'
_atom_sites_solution_hydrogens geom
_atom_sites_solution_primary direct
_atom_sites_solution_secondary difmap
_audit_creation_method SHELXL-97
_cell_angle_alpha 90.000(5)
_cell_angle_beta 115.580(5)
_cell_angle_gamma 90.000(5)
_cell_formula_units_Z 4
_cell_length_a 18.687(5)
_cell_length_b 8.149(5)
_cell_length_c 18.235(5)
_cell_measurement_temperature 298(2)
_cell_measurement_theta_max 25.5
_cell_measurement_theta_min 2.2
_cell_volume 2504.7(18)
_computing_cell_refinement 'SMART 5.628 (Bruker, 2003)'
_computing_data_collection 'SMART 5.628 (Bruker, 2003)'
_computing_data_reduction 'SAINT+ 6.45 (Bruker, 2003)'
_computing_molecular_graphics 'DIAMOND 3.1d'
_computing_structure_refinement 'SHELXL-97 (Sheldrick, 1997)'
_computing_structure_solution Sir92
_diffrn_ambient_temperature 298(2)
_diffrn_measured_fraction_theta_full 0.992
_diffrn_measured_fraction_theta_max 0.992
_diffrn_measurement_device_type 'CCD area Detector'
_diffrn_measurement_method 'Phi-Omega scans'
_diffrn_radiation_monochromator graphite
_diffrn_radiation_source 'fine-focus sealed tube'
_diffrn_radiation_type MoK\a
_diffrn_radiation_wavelength 0.71069
_diffrn_reflns_av_R_equivalents 0.0432
_diffrn_reflns_av_sigmaI/netI 0.0747
_diffrn_reflns_limit_h_max 21
_diffrn_reflns_limit_h_min -22
_diffrn_reflns_limit_k_max 9
_diffrn_reflns_limit_k_min -9
_diffrn_reflns_limit_l_max 22
_diffrn_reflns_limit_l_min -16
_diffrn_reflns_number 6730
_diffrn_reflns_theta_full 25.49
_diffrn_reflns_theta_max 25.49
_diffrn_reflns_theta_min 2.19
_diffrn_standards_decay_% 0
_exptl_absorpt_coefficient_mu 0.201
_exptl_absorpt_correction_T_max 0.9609
_exptl_absorpt_correction_T_min 0.9609
_exptl_absorpt_correction_type psi-scan
_exptl_absorpt_process_details '(North et al., 1968)'
_exptl_crystal_colour ' colorless'
_exptl_crystal_density_diffrn 1.230
_exptl_crystal_density_method 'not measured'
_exptl_crystal_description cuboid
_exptl_crystal_F_000 992
_exptl_crystal_size_max 0.20
_exptl_crystal_size_mid 0.20
_exptl_crystal_size_min 0.20
_refine_diff_density_max 0.372
_refine_diff_density_min -0.249
_refine_diff_density_rms 0.059
_refine_ls_abs_structure_details 'Flack H D (1983), Acta Cryst. A39, 876-881'
_refine_ls_abs_structure_Flack 0.07(11)
_refine_ls_extinction_method none
_refine_ls_goodness_of_fit_ref 1.043
_refine_ls_hydrogen_treatment constr
_refine_ls_matrix_type full
_refine_ls_number_parameters 293
_refine_ls_number_reflns 4223
_refine_ls_number_restraints 1
_refine_ls_restrained_S_all 1.043
_refine_ls_R_factor_all 0.0623
_refine_ls_R_factor_gt 0.0521
_refine_ls_shift/su_max 0.000
_refine_ls_shift/su_mean 0.000
_refine_ls_structure_factor_coef Fsqd
_refine_ls_weighting_details 'calc w=1/[\s^2^(Fo^2^)+(0.0536P)^2^+1.0760P] where P=(Fo^2^+2Fc^2^)/3'
_refine_ls_weighting_scheme calc
_refine_ls_wR_factor_gt 0.1137
_refine_ls_wR_factor_ref 0.1231
_reflns_number_gt 3702
_reflns_number_total 4223
_reflns_threshold_expression >2sigma(I)
_cod_data_source_file c2ob07140a.txt
_cod_data_source_block bharat
_cod_original_formula_sum 'C27 H33 N1 O2 S1 Si1'
_cod_database_code 7152350

loop_
_symmetry_equiv_pos_as_xyz
'x, y, z'
'-x, y, -z'
'x+1/2, y+1/2, z'
'-x+1/2, y+1/2, -z'

loop_
_atom_site_label
_atom_site_type_symbol
_atom_site_fract_x
_atom_site_fract_y
_atom_site_fract_z
_atom_site_U_iso_or_equiv
_atom_site_adp_type
_atom_site_occupancy
_atom_site_symmetry_multiplicity
_atom_site_calc_flag
_atom_site_refinement_flags
C1 C 0.2805(2) 0.2430(4) 0.1562(2) 0.0229(8) Uani 1 1 d .
H1 H 0.2564 0.3135 0.1829 0.027 Uiso 1 1 calc R
C2 C 0.3562(2) 0.3232(5) 0.1586(2) 0.0279(8) Uani 1 1 d .
H2A H 0.3819 0.3989 0.2034 0.033 Uiso 1 1 calc R
H2B H 0.3940 0.2457 0.1549 0.033 Uiso 1 1 calc R
C3 C 0.3032(2) 0.4067(5) 0.0776(2) 0.0277(9) Uani 1 1 d .
H3A H 0.2856 0.5159 0.0834 0.033 Uiso 1 1 calc R
H3B H 0.3248 0.4052 0.0378 0.033 Uiso 1 1 calc R
C4 C 0.2833(2) 0.0656(4) 0.1837(2) 0.0237(8) Uani 1 1 d .
H4A H 0.3128 0.0010 0.1613 0.028 Uiso 1 1 calc R
H4B H 0.2297 0.0228 0.1616 0.028 Uiso 1 1 calc R
C5 C 0.2639(2) 0.1391(5) 0.3384(2) 0.0272(9) Uani 1 1 d .
C6 C 0.2865(2) 0.1601(5) 0.4218(2) 0.0338(10) Uani 1 1 d .
H6 H 0.3377 0.1317 0.4588 0.041 Uiso 1 1 calc R
C7 C 0.2342(3) 0.2221(6) 0.4503(3) 0.0403(11) Uani 1 1 d .
H7 H 0.2504 0.2349 0.5059 0.048 Uiso 1 1 calc R
C8 C 0.1577(2) 0.2652(6) 0.3961(3) 0.0415(11) Uani 1 1 d .
H8 H 0.1225 0.3065 0.4152 0.050 Uiso 1 1 calc R
C9 C 0.1344(2) 0.2468(5) 0.3145(2) 0.0373(10) Uani 1 1 d .
H9 H 0.0833 0.2768 0.2779 0.045 Uiso 1 1 calc R
C10 C 0.1867(2) 0.1834(5) 0.2861(2) 0.0286(9) Uani 1 1 d .
H10 H 0.1695 0.1702 0.2304 0.034 Uiso 1 1 calc R
C11 C 0.4297(2) 0.1462(5) 0.3385(2) 0.0285(9) Uani 1 1 d .
C12 C 0.4897(2) 0.0918(5) 0.3173(2) 0.0340(10) Uani 1 1 d .
H12 H 0.4822 -0.0048 0.2877 0.041 Uiso 1 1 calc R
C13 C 0.5595(2) 0.1781(6) 0.3393(3) 0.0385(10) Uani 1 1 d .
H13 H 0.5986 0.1379 0.3255 0.046 Uiso 1 1 calc R
C14 C 0.5715(2) 0.3234(6) 0.3816(2) 0.0330(9) Uani 1 1 d .
H14 H 0.6177 0.3836 0.3947 0.040 Uiso 1 1 calc R
C15 C 0.5142(2) 0.3785(5) 0.4043(2) 0.0339(9) Uani 1 1 d .
H15 H 0.5225 0.4748 0.4342 0.041 Uiso 1 1 calc R
C16 C 0.4443(2) 0.2917(5) 0.3830(2) 0.0303(8) Uani 1 1 d .
H16 H 0.4063 0.3312 0.3987 0.036 Uiso 1 1 calc R
C17 C 0.3382(2) -0.1895(5) 0.3229(2) 0.0280(8) Uani 1 1 d .
C18 C 0.3727(4) -0.2868(6) 0.2742(3) 0.0564(14) Uani 1 1 d .
H18A H 0.4252 -0.2477 0.2868 0.085 Uiso 1 1 calc R
H18B H 0.3396 -0.2730 0.2172 0.085 Uiso 1 1 calc R
H18C H 0.3750 -0.4010 0.2880 0.085 Uiso 1 1 calc R
C19 C 0.3905(2) -0.2138(6) 0.4135(2) 0.0422(10) Uani 1 1 d .
H19A H 0.3936 -0.3285 0.4264 0.063 Uiso 1 1 calc R
H19B H 0.3682 -0.1555 0.4444 0.063 Uiso 1 1 calc R
H19C H 0.4428 -0.1725 0.4267 0.063 Uiso 1 1 calc R
C20 C 0.2556(3) -0.2562(6) 0.3031(3) 0.0535(13) Uani 1 1 d .
H20A H 0.2595 -0.3696 0.3188 0.080 Uiso 1 1 calc R
H20B H 0.2228 -0.2466 0.2458 0.080 Uiso 1 1 calc R
H20C H 0.2325 -0.1946 0.3324 0.080 Uiso 1 1 calc R
C21 C 0.1185(2) 0.4695(5) 0.0523(2) 0.0237(8) Uani 1 1 d .
C22 C 0.1347(2) 0.6275(5) 0.0352(2) 0.0252(8) Uani 1 1 d .
H22 H 0.1623 0.6433 0.0037 0.030 Uiso 1 1 calc R
C23 C 0.1101(2) 0.7603(5) 0.0647(2) 0.0261(8) Uani 1 1 d .
H23 H 0.1216 0.8657 0.0534 0.031 Uiso 1 1 calc R
C24 C 0.0681(2) 0.7398(5) 0.1111(2) 0.0257(8) Uani 1 1 d .
C25 C 0.0521(2) 0.5810(5) 0.1275(2) 0.0269(9) Uani 1 1 d .
H25 H 0.0237 0.5654 0.1581 0.032 Uiso 1 1 calc R
C26 C 0.0773(2) 0.4461(5) 0.0996(2) 0.0276(9) Uani 1 1 d .
H26 H 0.0670 0.3407 0.1121 0.033 Uiso 1 1 calc R
C27 C 0.0384(2) 0.8886(5) 0.1391(2) 0.0313(9) Uani 1 1 d .
H27A H -0.0176 0.9008 0.1063 0.047 Uiso 1 1 calc R
H27B H 0.0655 0.9847 0.1338 0.047 Uiso 1 1 calc R
H27C H 0.0484 0.8748 0.1950 0.047 Uiso 1 1 calc R
N1 N 0.24331(16) 0.2744(4) 0.06563(16) 0.0243(7) Uani 1 1 d .
O1 O 0.11035(15) 0.1575(3) 0.02516(15) 0.0287(6) Uani 1 1 d .
O2 O 0.13720(15) 0.3420(3) -0.06804(14) 0.0313(6) Uani 1 1 d .
Si1 Si 0.33017(6) 0.03943(13) 0.29708(6) 0.0241(2) Uani 1 1 d .
S1 S 0.14822(5) 0.30063(11) 0.01215(5) 0.0244(2) Uani 1 1 d .

loop_
_atom_site_aniso_label
_atom_site_aniso_U_11
_atom_site_aniso_U_22
_atom_site_aniso_U_33
_atom_site_aniso_U_23
_atom_site_aniso_U_13
_atom_site_aniso_U_12
C1 0.0255(18) 0.023(2) 0.0214(18) -0.0013(14) 0.0117(15) 0.0013(15)
C2 0.0247(17) 0.030(2) 0.0293(19) -0.0005(17) 0.0116(15) -0.0006(17)
C3 0.032(2) 0.022(2) 0.034(2) -0.0041(16) 0.0192(17) -0.0042(17)
C4 0.0257(18) 0.024(2) 0.0225(18) -0.0006(15) 0.0114(15) 0.0011(16)
C5 0.0242(18) 0.030(2) 0.028(2) -0.0009(17) 0.0118(16) -0.0027(17)
C6 0.0260(19) 0.044(3) 0.029(2) -0.0068(18) 0.0102(17) -0.0006(19)
C7 0.043(2) 0.054(3) 0.028(2) -0.0079(19) 0.019(2) -0.001(2)
C8 0.039(2) 0.054(3) 0.041(2) -0.004(2) 0.0264(19) 0.007(2)
C9 0.028(2) 0.049(3) 0.037(2) 0.006(2) 0.0155(18) 0.0099(19)
C10 0.031(2) 0.029(2) 0.027(2) -0.0014(16) 0.0145(17) -0.0028(17)
C11 0.029(2) 0.030(2) 0.028(2) 0.0080(16) 0.0136(17) 0.0056(17)
C12 0.034(2) 0.033(2) 0.036(2) -0.0027(18) 0.0159(18) 0.0010(18)
C13 0.026(2) 0.046(3) 0.043(3) 0.001(2) 0.0145(19) 0.002(2)
C14 0.0247(18) 0.037(3) 0.033(2) 0.0057(19) 0.0084(16) -0.0043(19)
C15 0.039(2) 0.032(2) 0.025(2) 0.0003(17) 0.0087(18) -0.0046(18)
C16 0.0293(19) 0.031(2) 0.0310(19) 0.0007(19) 0.0137(16) 0.0043(19)
C17 0.0298(18) 0.027(2) 0.0243(17) 0.0026(17) 0.0090(14) 0.0003(19)
C18 0.102(4) 0.028(3) 0.052(3) 0.009(2) 0.046(3) 0.018(3)
C19 0.051(2) 0.037(3) 0.034(2) 0.011(2) 0.0133(19) 0.007(2)
C20 0.044(3) 0.036(3) 0.067(3) 0.018(2) 0.011(2) -0.002(2)
C21 0.0231(18) 0.024(2) 0.023(2) -0.0025(15) 0.0092(16) -0.0013(16)
C22 0.0248(19) 0.028(2) 0.0241(19) 0.0028(16) 0.0120(16) 0.0007(16)
C23 0.0258(18) 0.023(2) 0.0267(19) -0.0007(15) 0.0091(16) -0.0017(16)
C24 0.0225(18) 0.029(2) 0.0220(18) -0.0012(15) 0.0061(15) 0.0005(16)
C25 0.0223(18) 0.030(2) 0.031(2) -0.0004(16) 0.0142(16) -0.0029(16)
C26 0.0256(19) 0.031(2) 0.024(2) 0.0055(16) 0.0085(16) 0.0001(17)
C27 0.031(2) 0.028(2) 0.039(2) -0.0019(18) 0.0185(18) -0.0006(17)
N1 0.0274(15) 0.0248(19) 0.0237(15) -0.0009(13) 0.0139(12) -0.0004(14)
O1 0.0304(14) 0.0212(14) 0.0332(15) -0.0014(11) 0.0125(12) -0.0037(11)
O2 0.0415(14) 0.0292(16) 0.0223(12) 0.0002(11) 0.0128(11) 0.0049(12)
Si1 0.0255(5) 0.0258(6) 0.0221(5) -0.0003(4) 0.0113(4) 0.0019(5)
S1 0.0278(4) 0.0216(5) 0.0232(4) 0.0002(4) 0.0104(4) 0.0005(4)

loop_
_atom_type_symbol
_atom_type_description
_atom_type_scat_dispersion_real
_atom_type_scat_dispersion_imag
_atom_type_scat_source
C C 0.0033 0.0016 'International Tables Vol C Tables 4.2.6.8 and 6.1.1.4'
H H 0.0000 0.0000 'International Tables Vol C Tables 4.2.6.8 and 6.1.1.4'
N N 0.0061 0.0033 'International Tables Vol C Tables 4.2.6.8 and 6.1.1.4'
O O 0.0106 0.0060 'International Tables Vol C Tables 4.2.6.8 and 6.1.1.4'
Si Si 0.0817 0.0704 'International Tables Vol C Tables 4.2.6.8 and 6.1.1.4'
S S 0.1246 0.1234 'International Tables Vol C Tables 4.2.6.8 and 6.1.1.4'

loop_
_geom_angle_atom_site_label_1
_geom_angle_atom_site_label_2
_geom_angle_atom_site_label_3
_geom_angle
N1 C1 C4 117.0(3)
N1 C1 C2 86.7(2)
C4 C1 C2 119.4(3)
N1 C1 H1 110.5
C4 C1 H1 110.5
C2 C1 H1 110.5
C3 C2 C1 87.5(3)
C3 C2 H2A 114.1
C1 C2 H2A 114.1
C3 C2 H2B 114.1
C1 C2 H2B 114.1
H2A C2 H2B 111.2
N1 C3 C2 87.3(3)
N1 C3 H3A 114.1
C2 C3 H3A 114.1
N1 C3 H3B 114.1
C2 C3 H3B 114.1
H3A C3 H3B 111.3
C1 C4 Si1 113.8(2)
C1 C4 H4A 108.8
Si1 C4 H4A 108.8
C1 C4 H4B 108.8
Si1 C4 H4B 108.8
H4A C4 H4B 107.7
C10 C5 C6 116.7(3)
C10 C5 Si1 120.2(3)
C6 C5 Si1 122.9(3)
C7 C6 C5 121.3(4)
C7 C6 H6 119.3
C5 C6 H6 119.3
C8 C7 C6 120.1(4)
C8 C7 H7 119.9
C6 C7 H7 119.9
C9 C8 C7 119.7(4)
C9 C8 H8 120.1
C7 C8 H8 120.1
C8 C9 C10 120.1(4)
C8 C9 H9 119.9
C10 C9 H9 119.9
C5 C10 C9 122.0(4)
C5 C10 H10 119.0
C9 C10 H10 119.0
C16 C11 C12 116.6(4)
C16 C11 Si1 122.4(3)
C12 C11 Si1 120.6(3)
C13 C12 C11 121.7(4)
C13 C12 H12 119.2
C11 C12 H12 119.2
C14 C13 C12 120.4(4)
C14 C13 H13 119.8
C12 C13 H13 119.8
C13 C14 C15 119.1(4)
C13 C14 H14 120.4
C15 C14 H14 120.4
C14 C15 C16 120.7(4)
C14 C15 H15 119.7
C16 C15 H15 119.7
C15 C16 C11 121.4(3)
C15 C16 H16 119.3
C11 C16 H16 119.3
C20 C17 C18 108.4(4)
C20 C17 C19 108.7(3)
C18 C17 C19 109.2(3)
C20 C17 Si1 109.0(3)
C18 C17 Si1 111.8(3)
C19 C17 Si1 109.8(3)
C17 C18 H18A 109.5
C17 C18 H18B 109.5
H18A C18 H18B 109.5
C17 C18 H18C 109.5
H18A C18 H18C 109.5
H18B C18 H18C 109.5
C17 C19 H19A 109.5
C17 C19 H19B 109.5
H19A C19 H19B 109.5
C17 C19 H19C 109.5
H19A C19 H19C 109.5
H19B C19 H19C 109.5
C17 C20 H20A 109.5
C17 C20 H20B 109.5
H20A C20 H20B 109.5
C17 C20 H20C 109.5
H20A C20 H20C 109.5
H20B C20 H20C 109.5
C22 C21 C26 119.9(3)
C22 C21 S1 119.6(3)
C26 C21 S1 120.6(3)
C23 C22 C21 120.0(3)
C23 C22 H22 120.0
C21 C22 H22 120.0
C22 C23 C24 121.1(4)
C22 C23 H23 119.5
C24 C23 H23 119.5
C23 C24 C25 118.3(3)
C23 C24 C27 119.7(3)
C25 C24 C27 121.9(3)
C26 C25 C24 121.5(3)
C26 C25 H25 119.2
C24 C25 H25 119.2
C25 C26 C21 119.2(4)
C25 C26 H26 120.4
C21 C26 H26 120.4
C24 C27 H27A 109.5
C24 C27 H27B 109.5
H27A C27 H27B 109.5
C24 C27 H27C 109.5
H27A C27 H27C 109.5
H27B C27 H27C 109.5
C3 N1 C1 90.1(2)
C3 N1 S1 123.0(2)
C1 N1 S1 123.0(2)
C4 Si1 C11 107.33(16)
C4 Si1 C5 108.45(16)
C11 Si1 C5 110.13(17)
C4 Si1 C17 109.37(16)
C11 Si1 C17 113.05(16)
C5 Si1 C17 108.42(17)
O2 S1 O1 119.88(16)
O2 S1 N1 106.37(15)
O1 S1 N1 106.41(16)
O2 S1 C21 108.04(17)
O1 S1 C21 107.47(16)
N1 S1 C21 108.21(15)

loop_
_geom_bond_atom_site_label_1
_geom_bond_atom_site_label_2
_geom_bond_distance
C1 N1 1.511(4)
C1 C4 1.524(5)
C1 C2 1.542(5)
C1 H1 0.9800
C2 C3 1.537(5)
C2 H2A 0.9700
C2 H2B 0.9700
C3 N1 1.500(5)
C3 H3A 0.9700
C3 H3B 0.9700
C4 Si1 1.878(3)
C4 H4A 0.9700
C4 H4B 0.9700
C5 C10 1.391(5)
C5 C6 1.403(5)
C5 Si1 1.889(4)
C6 C7 1.386(5)
C6 H6 0.9300
C7 C8 1.386(6)
C7 H7 0.9300
C8 C9 1.366(6)
C8 H8 0.9300
C9 C10 1.389(5)
C9 H9 0.9300
C10 H10 0.9300
C11 C16 1.395(6)
C11 C12 1.406(5)
C11 Si1 1.890(4)
C12 C13 1.379(6)
C12 H12 0.9300
C13 C14 1.377(6)
C13 H13 0.9300
C14 C15 1.380(5)
C14 H14 0.9300
C15 C16 1.385(5)
C15 H15 0.9300
C16 H16 0.9300
C17 C20 1.525(5)
C17 C18 1.526(6)
C17 C19 1.526(5)
C17 Si1 1.914(5)
C18 H18A 0.9600
C18 H18B 0.9600
C18 H18C 0.9600
C19 H19A 0.9600
C19 H19B 0.9600
C19 H19C 0.9600
C20 H20A 0.9600
C20 H20B 0.9600
C20 H20C 0.9600
C21 C22 1.389(5)
C21 C26 1.395(5)
C21 S1 1.757(4)
C22 C23 1.374(5)
C22 H22 0.9300
C23 C24 1.389(5)
C23 H23 0.9300
C24 C25 1.390(5)
C24 C27 1.512(5)
C25 C26 1.378(5)
C25 H25 0.9300
C26 H26 0.9300
C27 H27A 0.9600
C27 H27B 0.9600
C27 H27C 0.9600
N1 S1 1.630(3)
O1 S1 1.436(3)
O2 S1 1.426(3)

loop_
_geom_torsion_atom_site_label_1
_geom_torsion_atom_site_label_2
_geom_torsion_atom_site_label_3
_geom_torsion_atom_site_label_4
_geom_torsion
N1 C1 C2 C3 21.4(3)
C4 C1 C2 C3 140.7(3)
C1 C2 C3 N1 -21.5(3)
N1 C1 C4 Si1 -179.8(2)
C2 C1 C4 Si1 77.9(3)
C10 C5 C6 C7 -0.1(6)
Si1 C5 C6 C7 -175.0(3)
C5 C6 C7 C8 -0.1(7)
C6 C7 C8 C9 -0.3(7)
C7 C8 C9 C10 0.7(7)
C6 C5 C10 C9 0.6(6)
Si1 C5 C10 C9 175.6(3)
C8 C9 C10 C5 -0.9(6)
C16 C11 C12 C13 -0.1(6)
Si1 C11 C12 C13 172.8(3)
C11 C12 C13 C14 -1.4(6)
C12 C13 C14 C15 2.3(6)
C13 C14 C15 C16 -1.8(6)
C14 C15 C16 C11 0.3(6)
C12 C11 C16 C15 0.7(5)
Si1 C11 C16 C15 -172.1(3)
C26 C21 C22 C23 -0.2(5)
S1 C21 C22 C23 178.5(3)
C21 C22 C23 C24 -0.6(5)
C22 C23 C24 C25 0.4(5)
C22 C23 C24 C27 -177.0(3)
C23 C24 C25 C26 0.5(5)
C27 C24 C25 C26 177.9(4)
C24 C25 C26 C21 -1.3(5)
C22 C21 C26 C25 1.1(5)
S1 C21 C26 C25 -177.5(3)
C2 C3 N1 C1 22.0(3)
C2 C3 N1 S1 152.4(2)
C4 C1 N1 C3 -143.5(3)
C2 C1 N1 C3 -21.9(3)
C4 C1 N1 S1 86.0(3)
C2 C1 N1 S1 -152.4(3)
C1 C4 Si1 C11 -52.0(3)
C1 C4 Si1 C5 66.9(3)
C1 C4 Si1 C17 -175.0(2)
C16 C11 Si1 C4 109.3(3)
C12 C11 Si1 C4 -63.2(3)
C16 C11 Si1 C5 -8.6(4)
C12 C11 Si1 C5 178.9(3)
C16 C11 Si1 C17 -130.1(3)
C12 C11 Si1 C17 57.5(4)
C10 C5 Si1 C4 13.8(4)
C6 C5 Si1 C4 -171.5(3)
C10 C5 Si1 C11 130.9(3)
C6 C5 Si1 C11 -54.3(4)
C10 C5 Si1 C17 -104.9(3)
C6 C5 Si1 C17 69.8(4)
C20 C17 Si1 C4 -72.3(3)
C18 C17 Si1 C4 47.5(3)
C19 C17 Si1 C4 168.8(2)
C20 C17 Si1 C11 168.2(3)
C18 C17 Si1 C11 -72.0(3)
C19 C17 Si1 C11 49.2(3)
C20 C17 Si1 C5 45.8(3)
C18 C17 Si1 C5 165.6(3)
C19 C17 Si1 C5 -73.2(3)
C3 N1 S1 O2 59.7(3)
C1 N1 S1 O2 174.6(3)
C3 N1 S1 O1 -171.5(3)
C1 N1 S1 O1 -56.5(3)
C3 N1 S1 C21 -56.2(3)
C1 N1 S1 C21 58.8(3)
C22 C21 S1 O2 -37.8(3)
C26 C21 S1 O2 140.9(3)
C22 C21 S1 O1 -168.5(3)
C26 C21 S1 O1 10.2(3)
C22 C21 S1 N1 77.0(3)
C26 C21 S1 N1 -104.4(3)
